data_2210879
loop_
_publ_author_name
'R. S. Prasad'
'S. S. Singh'
'Shailesh Upreti'
'N. K. Jha'
'A. Ramanan'

_publ_section_title
;
 Tetraphenylarsonium diiododiisothiocyanatocobaltate(II)
;
_journal_coeditor_code BI2072
_journal_issue 11
_journal_name_full 'Acta Crystallographica Section E'
_journal_page_first m2990
_journal_page_last m2991
_journal_paper_doi 10.1107/S1600536806042565
_journal_volume 62
_journal_year 2006
_chemical_formula_iupac '(C24 H20 As)2 [Co I2 (N C S)2]'
_chemical_formula_moiety '2C24 H20 As + , C2 Co I2 N2 S2 2-'
_chemical_formula_sum 'C50 H40 As2 Co I2 N2 S2'
_chemical_formula_weight 1195.55
_chemical_name_systematic
;
Tetraphenylarsonium diiododiisothiocyanatocobaltate(II)
;
_space_group_IT_number 15
_symmetry_cell_setting monoclinic
_symmetry_space_group_name_Hall '-C 2yc'
_symmetry_space_group_name_H-M 'C 1 2/c 1'
_atom_sites_solution_hydrogens geom
_atom_sites_solution_primary direct
_atom_sites_solution_secondary difmap
_cell_angle_alpha 90.00
_cell_angle_beta 106.472(5)
_cell_angle_gamma 90.00
_cell_formula_units_Z 4
_cell_length_a 15.699(5)
_cell_length_b 13.915(4)
_cell_length_c 23.465(7)
_cell_measurement_reflns_used 5456
_cell_measurement_temperature 298(2)
_cell_measurement_theta_max 22.64
_cell_measurement_theta_min 2.34
_cell_volume 4916(3)
_computing_cell_refinement 'SAINT (Bruker, 2001)'
_computing_data_collection 'SMART (Bruker, 2001)'
_computing_data_reduction SAINT
_computing_molecular_graphics 'SHELXTL (Bruker, 2000) and DIAMOND (Brandenburg, 1999)'
_computing_publication_material SHELXTL
_computing_structure_refinement 'SHELXL97 (Sheldrick, 1997)'
_computing_structure_solution 'SHELXS97 (Sheldrick, 1997)'
_diffrn_ambient_temperature 298(2)
_diffrn_measured_fraction_theta_full 0.990
_diffrn_measured_fraction_theta_max 0.990
_diffrn_measurement_device_type 'Bruker SMART CCD area-detector'
_diffrn_measurement_method '\f and \w'
_diffrn_radiation_monochromator graphite
_diffrn_radiation_source 'fine-focus sealed tube'
_diffrn_radiation_type MoK\a
_diffrn_radiation_wavelength 0.71073
_diffrn_reflns_av_R_equivalents 0.0371
_diffrn_reflns_av_sigmaI/netI 0.0306
_diffrn_reflns_limit_h_max 18
_diffrn_reflns_limit_h_min -18
_diffrn_reflns_limit_k_max 16
_diffrn_reflns_limit_k_min -16
_diffrn_reflns_limit_l_max 27
_diffrn_reflns_limit_l_min -27
_diffrn_reflns_number 23014
_diffrn_reflns_theta_full 25.09
_diffrn_reflns_theta_max 25.09
_diffrn_reflns_theta_min 1.99
_diffrn_standards_number 0
_exptl_absorpt_coefficient_mu 3.060
_exptl_absorpt_correction_T_max 0.677
_exptl_absorpt_correction_T_min 0.571
_exptl_absorpt_correction_type multi-scan
_exptl_absorpt_process_details '(SADABS; Bruker, 2000)'
_exptl_crystal_colour green
_exptl_crystal_density_diffrn 1.615
_exptl_crystal_density_method 'not measured'
_exptl_crystal_description block
_exptl_crystal_F_000 2340
_exptl_crystal_size_max 0.321
_exptl_crystal_size_mid 0.154
_exptl_crystal_size_min 0.129
_refine_diff_density_max 1.953
_refine_diff_density_min -1.358
_refine_ls_extinction_method none
_refine_ls_goodness_of_fit_ref 1.082
_refine_ls_hydrogen_treatment constr
_refine_ls_matrix_type full
_refine_ls_number_parameters 267
_refine_ls_number_reflns 4341
_refine_ls_number_restraints 0
_refine_ls_restrained_S_all 1.082
_refine_ls_R_factor_all 0.0788
_refine_ls_R_factor_gt 0.0651
_refine_ls_shift/su_max 0.007
_refine_ls_shift/su_mean 0.004
_refine_ls_structure_factor_coef Fsqd
_refine_ls_weighting_details 'calc w = 1/[\s^2^(Fo^2^)+(0.1343P)^2^+18.6113P] where P=(Fo^2^+2Fc^2^)/3'
_refine_ls_weighting_scheme calc
_refine_ls_wR_factor_gt 0.2049
_refine_ls_wR_factor_ref 0.2166
_reflns_number_gt 3435
_reflns_number_total 4341
_reflns_threshold_expression I>2\s(I)
_cod_data_source_file bi2072.cif
_cod_data_source_block I
_cod_original_sg_symbol_H-M 'C 2/c'
_cod_database_code 2210879
_cod_database_fobs_code 2210879

loop_
_symmetry_equiv_pos_as_xyz
'x, y, z'
'-x, y, -z+1/2'
'x+1/2, y+1/2, z'
'-x+1/2, y+1/2, -z+1/2'
'-x, -y, -z'
'x, -y, z-1/2'
'-x+1/2, -y+1/2, -z'
'x+1/2, -y+1/2, z-1/2'

loop_
_atom_site_type_symbol
_atom_site_label
_atom_site_fract_x
_atom_site_fract_y
_atom_site_fract_z
_atom_site_U_iso_or_equiv
_atom_site_adp_type
_atom_site_calc_flag
_atom_site_refinement_flags
_atom_site_occupancy
As As1 0.08297(5) 0.64534(5) 0.41791(3) 0.0458(3) Uani d . 1
I I1 0.12254(5) 0.24902(5) 0.31946(3) 0.0878(3) Uani d . 1
Co Co1 0.0000 0.13776(13) 0.2500 0.0892(7) Uani d S 1
S S1 0.1275(2) -0.07191(18) 0.14025(11) 0.0834(7) Uani d . 1
N N1 0.0581(8) 0.0465(8) 0.1996(5) 0.106(3) Uani d . 1
C C1 0.1571(5) 0.5509(5) 0.4675(3) 0.0546(17) Uani d . 1
C C2 0.1740(6) 0.5600(7) 0.5288(4) 0.073(2) Uani d . 1
H H2 0.1495 0.6099 0.5453 0.087 Uiso calc R 1
C C3 0.2294(7) 0.4911(9) 0.5647(5) 0.093(3) Uani d . 1
H H3 0.2422 0.4954 0.6058 0.111 Uiso calc R 1
C C4 0.2648(7) 0.4175(9) 0.5399(5) 0.101(4) Uani d . 1
H H4 0.3003 0.3715 0.5642 0.121 Uiso calc R 1
C C5 0.2483(7) 0.4116(8) 0.4802(6) 0.096(3) Uani d . 1
H H5 0.2726 0.3615 0.4637 0.116 Uiso calc R 1
C C6 0.1956(6) 0.4791(7) 0.4435(4) 0.075(2) Uani d . 1
H H6 0.1864 0.4759 0.4026 0.090 Uiso calc R 1
C C7 -0.0177(3) 0.5883(4) 0.3637(2) 0.0517(16) Uani d . 1
C C8 -0.0121(7) 0.4977(8) 0.3414(6) 0.098(3) Uani d . 1
H H8 0.0386 0.4607 0.3565 0.118 Uiso calc R 1
C C9 -0.0838(9) 0.4623(10) 0.2959(7) 0.133(6) Uani d . 1
H H9 -0.0812 0.4008 0.2809 0.160 Uiso calc R 1
C C10 -0.1581(7) 0.5185(9) 0.2733(5) 0.097(3) Uani d . 1
H H10 -0.2044 0.4964 0.2418 0.116 Uiso calc R 1
C C11 -0.1632(7) 0.6057(8) 0.2973(5) 0.087(3) Uani d . 1
H H11 -0.2143 0.6425 0.2832 0.105 Uiso calc R 1
C C12 -0.0940(6) 0.6406(6) 0.3419(4) 0.072(2) Uani d . 1
H H12 -0.0986 0.7008 0.3580 0.086 Uiso calc R 1
C C13 0.1472(5) 0.7137(6) 0.3725(3) 0.0529(16) Uani d . 1
C C14 0.2329(5) 0.6922(6) 0.3757(4) 0.065(2) Uani d . 1
H H14 0.2628 0.6454 0.4022 0.078 Uiso calc R 1
C C15 0.2757(8) 0.7391(9) 0.3399(6) 0.095(3) Uani d . 1
H H15 0.3347 0.7256 0.3425 0.114 Uiso calc R 1
C C16 0.2286(8) 0.8071(9) 0.2999(5) 0.099(4) Uani d . 1
H H16 0.2559 0.8382 0.2747 0.119 Uiso calc R 1
C C17 0.1439(9) 0.8285(9) 0.2971(5) 0.099(3) Uani d . 1
H H17 0.1135 0.8746 0.2703 0.118 Uiso calc R 1
C C18 0.1015(7) 0.7822(8) 0.3342(4) 0.083(3) Uani d . 1
H H18 0.0433 0.7976 0.3328 0.100 Uiso calc R 1
C C19 0.0446(5) 0.7320(5) 0.4679(3) 0.0503(16) Uani d . 1
C C20 0.0806(5) 0.8226(6) 0.4782(4) 0.063(2) Uani d . 1
H H20 0.1207 0.8440 0.4584 0.076 Uiso calc R 1
C C21 0.0560(7) 0.8815(7) 0.5187(5) 0.083(3) Uani d . 1
H H21 0.0795 0.9431 0.5262 0.099 Uiso calc R 1
C C22 -0.0038(7) 0.8480(8) 0.5478(5) 0.089(3) Uani d . 1
H H22 -0.0195 0.8878 0.5751 0.106 Uiso calc R 1
C C23 -0.0402(7) 0.7581(7) 0.5376(5) 0.083(3) Uani d . 1
H H23 -0.0792 0.7360 0.5581 0.100 Uiso calc R 1
C C24 -0.0169(6) 0.7002(7) 0.4951(4) 0.072(2) Uani d . 1
H H24 -0.0432 0.6402 0.4854 0.087 Uiso calc R 1
C C25 0.0797(7) 0.0072(6) 0.1775(3) 0.057(2) Uani d . 1

loop_
_atom_site_aniso_label
_atom_site_aniso_U_11
_atom_site_aniso_U_22
_atom_site_aniso_U_33
_atom_site_aniso_U_12
_atom_site_aniso_U_13
_atom_site_aniso_U_23
As1 0.0499(4) 0.0461(4) 0.0421(4) 0.0044(3) 0.0143(3) 0.0013(3)
I1 0.1088(6) 0.0864(5) 0.0706(5) 0.0080(3) 0.0292(4) 0.0124(3)
Co1 0.1425(19) 0.0734(12) 0.0707(11) 0.000 0.0609(12) 0.000
S1 0.114(2) 0.0736(14) 0.0696(14) 0.0061(13) 0.0366(13) -0.0007(11)
N1 0.127(9) 0.084(8) 0.067(7) 0.014(7) 0.045(6) 0.038(6)
C1 0.054(4) 0.060(4) 0.049(4) 0.007(3) 0.013(3) 0.016(3)
C2 0.076(6) 0.090(6) 0.052(4) 0.012(5) 0.017(4) 0.017(4)
C3 0.088(7) 0.122(9) 0.064(6) 0.011(6) 0.014(5) 0.042(6)
C4 0.085(7) 0.122(9) 0.103(8) 0.041(7) 0.037(6) 0.070(7)
C5 0.089(7) 0.097(8) 0.109(9) 0.045(6) 0.039(6) 0.035(7)
C6 0.078(6) 0.081(6) 0.067(5) 0.028(5) 0.022(4) 0.016(4)
C7 0.051(4) 0.050(4) 0.054(4) -0.003(3) 0.014(3) -0.009(3)
C8 0.067(6) 0.053(6) 0.094(9) 0.001(5) 0.012(6) -0.043(6)
C9 0.083(9) 0.092(9) 0.091(4) -0.020(8) 0.029(9) -0.050(10)
C10 0.076(7) 0.118(9) 0.085(7) -0.035(6) 0.006(5) -0.021(6)
C11 0.068(6) 0.087(7) 0.090(7) 0.001(5) -0.005(5) 0.008(6)
C12 0.069(5) 0.066(5) 0.073(5) 0.011(4) 0.008(4) -0.010(4)
C13 0.056(4) 0.060(4) 0.043(4) -0.004(3) 0.016(3) 0.000(3)
C14 0.065(5) 0.071(5) 0.061(5) -0.003(4) 0.021(4) -0.002(4)
C15 0.087(7) 0.112(9) 0.099(8) -0.007(6) 0.046(7) 0.011(6)
C16 0.117(10) 0.109(9) 0.087(7) -0.028(8) 0.056(7) 0.007(7)
C17 0.103(9) 0.112(8) 0.083(7) 0.004(7) 0.029(6) 0.038(6)
C18 0.082(6) 0.089(6) 0.077(6) 0.009(5) 0.020(5) 0.036(5)
C19 0.052(4) 0.051(4) 0.048(4) 0.007(3) 0.014(3) -0.008(3)
C20 0.055(4) 0.062(5) 0.066(5) 0.006(4) 0.008(4) -0.009(4)
C21 0.072(6) 0.071(5) 0.090(7) 0.011(5) -0.002(5) -0.030(5)
C22 0.067(6) 0.114(9) 0.076(6) 0.019(6) 0.007(5) -0.045(6)
C23 0.083(7) 0.104(8) 0.070(6) 0.010(5) 0.036(5) -0.015(5)
C24 0.079(6) 0.069(5) 0.073(5) 0.005(4) 0.029(5) -0.010(4)
C25 0.097(7) 0.076(4) 0.052(3) -0.007(4) 0.018(4) 0.007(3)

loop_
_atom_type_symbol
_atom_type_description
_atom_type_scat_dispersion_real
_atom_type_scat_dispersion_imag
_atom_type_scat_source
C C 0.0033 0.0016 'International Tables Vol C Tables 4.2.6.8 and 6.1.1.4'
H H 0.0000 0.0000 'International Tables Vol C Tables 4.2.6.8 and 6.1.1.4'
N N 0.0061 0.0033 'International Tables Vol C Tables 4.2.6.8 and 6.1.1.4'
S S 0.1246 0.1234 'International Tables Vol C Tables 4.2.6.8 and 6.1.1.4'
Co Co 0.3494 0.9721 'International Tables Vol C Tables 4.2.6.8 and 6.1.1.4'
As As 0.0499 2.0058 'International Tables Vol C Tables 4.2.6.8 and 6.1.1.4'
I I -0.4742 1.8119 'International Tables Vol C Tables 4.2.6.8 and 6.1.1.4'

loop_
_geom_angle_atom_site_label_1
_geom_angle_atom_site_label_2
_geom_angle_atom_site_label_3
_geom_angle_site_symmetry_1
_geom_angle_site_symmetry_3
_geom_angle
_geom_angle_publ_flag
C1 As1 C7 . . 111.8(3) yes
C1 As1 C13 . . 110.7(3) yes
C1 As1 C19 . . 107.8(3) yes
C7 As1 C13 . . 107.5(3) yes
C7 As1 C19 . . 109.3(3) yes
C13 As1 C19 . . 109.8(3) yes
N1 Co1 I1 . . 110.1(4) yes
N1 Co1 I1 . 2 111.2(3) yes
N1 Co1 N1 2 . 106.0(5) yes
I1 Co1 I1 . 2 108.23(7) yes
C25 N1 Co1 . . 177.0(15) ?
C6 C1 C2 . . 121.0(7) ?
C6 C1 As1 . . 120.9(6) ?
C2 C1 As1 . . 118.0(6) ?
C1 C2 C3 . . 117.6(9) ?
C1 C2 H2 . . 121.2 ?
C3 C2 H2 . . 121.2 ?
C4 C3 C2 . . 120.7(10) ?
C4 C3 H3 . . 119.7 ?
C2 C3 H3 . . 119.6 ?
C5 C4 C3 . . 120.2(9) ?
C5 C4 H4 . . 120.0 ?
C3 C4 H4 . . 119.8 ?
C4 C5 C6 . . 120.6(10) ?
C4 C5 H5 . . 119.6 ?
C6 C5 H5 . . 119.8 ?
C1 C6 C5 . . 119.7(9) ?
C1 C6 H6 . . 120.2 ?
C5 C6 H6 . . 120.1 ?
C8 C7 C12 . . 119.2(7) ?
C8 C7 As1 . . 120.4(6) ?
C12 C7 As1 . . 119.8(6) ?
C9 C8 C7 . . 118.5(10) ?
C9 C8 H8 . . 120.5 ?
C7 C8 H8 . . 120.0 ?
C10 C9 C8 . . 120.2(11) ?
C10 C9 H9 . . 120.3 ?
C8 C9 H9 . . 119.5 ?
C9 C10 C11 . . 119.5(10) ?
C9 C10 H10 . . 119.7 ?
C11 C10 H10 . . 120.7 ?
C12 C11 C10 . . 120.7(10) ?
C12 C11 H11 . . 120.0 ?
C10 C11 H11 . . 119.3 ?
C11 C12 C7 . . 120.8(8) ?
C11 C12 H12 . . 120.0 ?
C7 C12 H12 . . 119.2 ?
C14 C13 C18 . . 121.1(8) ?
C14 C13 As1 . . 122.0(6) ?
C18 C13 As1 . . 116.8(6) ?
C15 C14 C13 . . 120.5(9) ?
C15 C14 H14 . . 119.1 ?
C13 C14 H14 . . 120.3 ?
C14 C15 C16 . . 118.4(11) ?
C14 C15 H15 . . 120.8 ?
C16 C15 H15 . . 120.7 ?
C15 C16 C17 . . 120.9(10) ?
C15 C16 H16 . . 119.2 ?
C17 C16 H16 . . 119.8 ?
C18 C17 C16 . . 120.5(10) ?
C18 C17 H17 . . 119.4 ?
C16 C17 H17 . . 120.2 ?
C17 C18 C13 . . 118.6(10) ?
C17 C18 H18 . . 120.6 ?
C13 C18 H18 . . 120.7 ?
C20 C19 C24 . . 121.6(7) ?
C20 C19 As1 . . 120.3(6) ?
C24 C19 As1 . . 118.1(6) ?
C19 C20 C21 . . 118.7(9) ?
C19 C20 H20 . . 120.7 ?
C21 C20 H20 . . 120.6 ?
C20 C21 C22 . . 119.7(9) ?
C20 C21 H21 . . 120.1 ?
C22 C21 H21 . . 120.1 ?
C23 C22 C21 . . 121.9(9) ?
C23 C22 H22 . . 119.1 ?
C21 C22 H22 . . 119.0 ?
C22 C23 C24 . . 117.9(10) ?
C22 C23 H23 . . 121.1 ?
C24 C23 H23 . . 121.0 ?
C19 C24 C23 . . 120.1(9) ?
C19 C24 H24 . . 119.9 ?
C23 C24 H24 . . 120.0 ?
N1 C25 S1 . . 175.1(12) ?

loop_
_geom_bond_atom_site_label_1
_geom_bond_atom_site_label_2
_geom_bond_site_symmetry_2
_geom_bond_distance
_geom_bond_publ_flag
As1 C1 . 1.915(7) yes
As1 C7 . 1.899(5) yes
As1 C13 . 1.914(7) yes
As1 C19 . 1.896(7) yes
Co1 I1 . 2.6412(14) yes
Co1 N1 2 2.110(12) yes
Co1 N1 . 2.110(12) ?
Co1 I1 2 2.6412(14) ?
S1 C25 . 1.706(10) ?
N1 C25 . 0.886(11) ?
C1 C6 . 1.369(11) ?
C1 C2 . 1.392(11) ?
C2 C3 . 1.403(13) ?
C2 H2 . 0.930 ?
C3 C4 . 1.372(17) ?
C3 H3 . 0.930 ?
C4 C5 . 1.353(16) ?
C4 H4 . 0.930 ?
C5 C6 . 1.380(12) ?
C5 H5 . 0.930 ?
C6 H6 . 0.930 ?
C7 C8 . 1.374(12) ?
C7 C12 . 1.371(11) ?
C8 C9 . 1.403(16) ?
C8 H8 . 0.930 ?
C9 C10 . 1.379(18) ?
C9 H9 . 0.930 ?
C10 C11 . 1.350(16) ?
C10 H10 . 0.930 ?
C11 C12 . 1.366(13) ?
C11 H11 . 0.930 ?
C12 H12 . 0.930 ?
C13 C14 . 1.358(11) ?
C13 C18 . 1.366(12) ?
C14 C15 . 1.380(13) ?
C14 H14 . 0.930 ?
C15 C16 . 1.388(16) ?
C15 H15 . 0.930 ?
C16 C17 . 1.345(16) ?
C16 H16 . 0.930 ?
C17 C18 . 1.394(14) ?
C17 H17 . 0.930 ?
C18 H18 . 0.930 ?
C19 C20 . 1.374(11) ?
C19 C24 . 1.373(12) ?
C20 C21 . 1.390(12) ?
C20 H20 . 0.930 ?
C21 C22 . 1.391(15) ?
C21 H21 . 0.930 ?
C22 C23 . 1.367(14) ?
C22 H22 . 0.930 ?
C23 C24 . 1.410(12) ?
C23 H23 . 0.930 ?
C24 H24 . 0.930 ?

loop_
_geom_torsion_atom_site_label_1
_geom_torsion_atom_site_label_2
_geom_torsion_atom_site_label_3
_geom_torsion_atom_site_label_4
_geom_torsion
C19 As1 C1 C6 -179.2(7)
C13 As1 C1 C6 -59.1(8)
C7 As1 C1 C6 60.7(8)
C19 As1 C1 C2 -2.1(8)
C13 As1 C1 C2 118.0(7)
C7 As1 C1 C2 -122.2(7)
C6 C1 C2 C3 -2.1(13)
As1 C1 C2 C3 -179.2(7)
C1 C2 C3 C4 -0.3(15)
C2 C3 C4 C5 1.5(18)
C3 C4 C5 C6 -0.1(19)
C2 C1 C6 C5 3.5(15)
As1 C1 C6 C5 -179.5(8)
C4 C5 C6 C1 -2.3(17)
C19 As1 C7 C8 -151.2(8)
C13 As1 C7 C8 89.7(9)
C1 As1 C7 C8 -32.0(9)
C19 As1 C7 C12 34.3(8)
C13 As1 C7 C12 -84.8(7)
C1 As1 C7 C12 153.6(7)
C12 C7 C8 C9 2.1(17)
As1 C7 C8 C9 -172.3(10)
C7 C8 C9 C10 1(2)
C8 C9 C10 C11 -3(2)
C9 C10 C11 C12 2.8(19)
C10 C11 C12 C7 0.2(16)
C8 C7 C12 C11 -2.7(15)
As1 C7 C12 C11 171.7(8)
C19 As1 C13 C14 120.9(7)
C7 As1 C13 C14 -120.3(7)
C1 As1 C13 C14 2.0(8)
C19 As1 C13 C18 -62.4(8)
C7 As1 C13 C18 56.4(8)
C1 As1 C13 C18 178.7(7)
C18 C13 C14 C15 -0.2(14)
As1 C13 C14 C15 176.3(8)
C13 C14 C15 C16 -1.3(16)
C14 C15 C16 C17 1.7(18)
C15 C16 C17 C18 -0.5(19)
C16 C17 C18 C13 -1.1(19)
C14 C13 C18 C17 1.4(16)
As1 C13 C18 C17 -175.3(9)
C13 As1 C19 C20 -15.2(7)
C7 As1 C19 C20 -132.9(6)
C1 As1 C19 C20 105.5(6)
C13 As1 C19 C24 167.5(6)
C7 As1 C19 C24 49.8(7)
C1 As1 C19 C24 -71.9(7)
C24 C19 C20 C21 2.2(12)
As1 C19 C20 C21 -175.0(6)
C19 C20 C21 C22 0.2(13)
C20 C21 C22 C23 -0.5(16)
C21 C22 C23 C24 -1.5(17)
C20 C19 C24 C23 -4.2(13)
As1 C19 C24 C23 173.1(7)
C22 C23 C24 C19 3.8(15)
